data_7118553
loop_
_publ_author_name
'Alexandropoulos, Dimitris I.'
'Cunha-Silva, Lu\'is'
'Lorusso, Giulia'
'Evangelisti, Marco'
'Tang, Jinkui'
'Stamatatos, Theocharis C.'

_publ_section_title
;
 Dodecanuclear 3d/4f-metal clusters with a 'Star of David' topology:
 single-molecule magnetism and magnetocaloric properties.
;
_journal_issue 8
_journal_name_full 'Chemical communications (Cambridge, England)'
_journal_page_first 1693
_journal_page_last 1696
_journal_paper_doi 10.1039/c5cc09385f
_journal_volume 52
_journal_year 2016
_chemical_formula_moiety 'C144 H112 Co6 Gd6 N18 O44'
_chemical_formula_sum 'C144 H112 Co6 Gd6 N18 O44'
_chemical_formula_weight 4095.59
_space_group_crystal_system monoclinic
_space_group_IT_number 14
_space_group_name_Hall '-P 2yn'
_space_group_name_H-M_alt 'P 1 21/n 1'
_symmetry_space_group_name_Hall '-P 2yn'
_symmetry_space_group_name_H-M 'P 1 21/n 1'
_atom_sites_solution_hydrogens geom
_audit_creation_date '23 November 2015'
_audit_creation_method 'SHELXL-2014/7 and enCIFer'
_audit_update_record
;
2015-11-23 deposited with the CCDC.
2015-11-25 downloaded from the CCDC.
;
_cell_angle_alpha 90
_cell_angle_beta 113.972(4)
_cell_angle_gamma 90
_cell_formula_units_Z 2
_cell_length_a 20.740(2)
_cell_length_b 22.507(2)
_cell_length_c 21.262(2)
_cell_measurement_reflns_used 9999
_cell_measurement_temperature 100(2)
_cell_measurement_theta_max 25.0
_cell_measurement_theta_min 1.0
_cell_volume 9068.9(15)
_computing_cell_refinement 'Crysalis v. 171.36.20 (Agilent, 2012)'
_computing_data_collection 'Pylatus control software (SNBL, 2012)'
_computing_data_reduction 'Crysalis v. 171.36.20 (Agilent, 2012)'
_computing_molecular_graphics 'DIAMOND (Brandenburg, 2009)'
_computing_publication_material 'SHELXTL (Sheldrick, 2014)'
_computing_structure_refinement 'SHELXTL (Sheldrick, 2014)'
_computing_structure_solution 'SHELXTL (Sheldrick, 2014)'
_diffrn_ambient_temperature 100(2)
_diffrn_detector_area_resol_mean '172 \mm'
_diffrn_measured_fraction_theta_full 0.996
_diffrn_measured_fraction_theta_max 0.996
_diffrn_measurement_device_type PILATUS2M
_diffrn_measurement_method \f-scan
_diffrn_radiation_monochromator 'Si (111)'
_diffrn_radiation_source 'Beamline BM1A, SNBL, ESRF, Grenoble, France'
_diffrn_radiation_type synchrotron
_diffrn_radiation_wavelength 0.68239
_diffrn_reflns_av_R_equivalents 0.0585
_diffrn_reflns_av_unetI/netI 0.0387
_diffrn_reflns_laue_measured_fraction_full 0.996
_diffrn_reflns_laue_measured_fraction_max 0.996
_diffrn_reflns_limit_h_max 24
_diffrn_reflns_limit_h_min -24
_diffrn_reflns_limit_k_max 26
_diffrn_reflns_limit_k_min -26
_diffrn_reflns_limit_l_max 25
_diffrn_reflns_limit_l_min -25
_diffrn_reflns_number 60991
_diffrn_reflns_point_group_measured_fraction_full 0.996
_diffrn_reflns_point_group_measured_fraction_max 0.996
_diffrn_reflns_theta_full 23.964
_diffrn_reflns_theta_max 23.964
_diffrn_reflns_theta_min 3.529
_diffrn_standards_interval_count 0
_diffrn_standards_interval_time 0
_diffrn_standards_number 0
_exptl_absorpt_coefficient_mu 2.493
_exptl_absorpt_correction_T_max 0.951
_exptl_absorpt_correction_T_min 0.942
_exptl_absorpt_correction_type multi-scan
_exptl_absorpt_process_details
; 
'SADABS V2012/1 (Bruker AXS Inc.)' 
;
_exptl_crystal_colour green
_exptl_crystal_density_diffrn 1.500
_exptl_crystal_description block
_exptl_crystal_F_000 4000
_exptl_crystal_size_max 0.040
_exptl_crystal_size_mid 0.020
_exptl_crystal_size_min 0.020
_refine_diff_density_max 2.546
_refine_diff_density_min -1.248
_refine_diff_density_rms 0.192
_refine_ls_extinction_method none
_refine_ls_goodness_of_fit_ref 0.889
_refine_ls_hydrogen_treatment constr
_refine_ls_matrix_type full
_refine_ls_number_parameters 1012
_refine_ls_number_reflns 15952
_refine_ls_number_restraints 68
_refine_ls_restrained_S_all 0.891
_refine_ls_R_factor_all 0.0775
_refine_ls_R_factor_gt 0.0748
_refine_ls_shift/su_max 0.001
_refine_ls_shift/su_mean 0.000
_refine_ls_structure_factor_coef Fsqd
_refine_ls_weighting_details 'w=1/[\s^2^(Fo^2^)+(0.1136P)^2^+169.4855P] where P=(Fo^2^+2Fc^2^)/3'
_refine_ls_weighting_scheme calc
_refine_ls_wR_factor_gt 0.1958
_refine_ls_wR_factor_ref 0.1986
_reflns_Friedel_coverage 0.000
_reflns_number_gt 15115
_reflns_number_total 15952
_reflns_threshold_expression 'I > 2\s(I)'
_cod_data_source_file c5cc09385f2.cif
_cod_data_source_block DA652sq
_cod_database_code 7118553
_shelx_shelxl_version_number 2014/7
_shelx_space_group_comment
;
The symmetry employed for this shelxl refinement is uniquely defined
by the following loop, which should always be used as a source of
symmetry information in preference to the above space-group names.
They are only intended as comments.
;
_shelx_estimated_absorpt_t_min 0.907
_shelx_estimated_absorpt_t_max 0.952

loop_
_space_group_symop_operation_xyz
'x, y, z'
'-x+1/2, y+1/2, -z+1/2'
'-x, -y, -z'
'x-1/2, -y-1/2, z-1/2'

loop_
_atom_site_label
_atom_site_type_symbol
_atom_site_fract_x
_atom_site_fract_y
_atom_site_fract_z
_atom_site_U_iso_or_equiv
_atom_site_adp_type
_atom_site_occupancy
_atom_site_site_symmetry_order
_atom_site_calc_flag
_atom_site_refinement_flags_posn
_atom_site_refinement_flags_adp
_atom_site_refinement_flags_occupancy
Gd1 Gd 0.01927(2) 0.43258(2) 0.35347(2) 0.03643(14) Uani 1 1 d . . .
Gd2 Gd 0.14531(2) 0.55998(2) 0.46962(2) 0.03562(14) Uani 1 1 d . . .
Gd3 Gd 0.16165(2) 0.50720(2) 0.65278(2) 0.03251(13) Uani 1 1 d . . .
Co1 Co -0.13391(7) 0.43605(6) 0.21887(6) 0.0390(3) Uani 1 1 d . . .
Co2 Co 0.15854(7) 0.48988(7) 0.33946(7) 0.0464(3) Uani 1 1 d . . .
Co3 Co 0.28538(7) 0.56419(6) 0.61488(7) 0.0397(3) Uani 1 1 d . . .
O1 O -0.1053(3) 0.4055(3) 0.3269(3) 0.0374(13) Uani 1 1 d . . .
O2 O -0.0734(3) 0.5047(3) 0.2980(3) 0.0361(13) Uani 1 1 d . . .
O3 O 0.0641(3) 0.5322(3) 0.3518(3) 0.0446(15) Uani 1 1 d . . .
O4 O 0.1408(3) 0.4571(3) 0.4323(3) 0.0412(14) Uani 1 1 d . . .
O5 O 0.0947(4) 0.4243(3) 0.2958(3) 0.0472(16) Uani 1 1 d . . .
O6 O -0.0385(3) 0.4075(3) 0.2365(3) 0.0409(15) Uani 1 1 d . . .
O7 O 0.2076(4) 0.5549(3) 0.4007(4) 0.0504(17) Uani 1 1 d . . .
O8 O 0.2610(3) 0.5981(3) 0.5223(3) 0.0428(15) Uani 1 1 d . . .
O9 O 0.2071(3) 0.4938(3) 0.5622(3) 0.0383(14) Uani 1 1 d . . .
O10 O 0.0303(6) 0.5173(5) 0.5625(6) 0.036(3) Uani 0.5 1 d . . P
O11 O 0.0621(7) 0.5142(6) 0.5260(6) 0.040(3) Uani 0.5 1 d . . P
O12 O 0.0343(7) 0.5012(6) 0.4628(6) 0.040(3) Uani 0.5 1 d . . P
O13 O 0.2150(3) 0.5239(3) 0.7723(3) 0.0405(14) Uani 1 1 d . . .
O14 O 0.2830(3) 0.5219(3) 0.6952(3) 0.0421(15) Uani 1 1 d . . .
O15 O 0.1982(4) 0.4031(3) 0.6921(3) 0.0485(16) Uani 1 1 d . . .
O16 O 0.1066(4) 0.4141(3) 0.5986(4) 0.0502(18) Uani 1 1 d . . .
O17 O 0.1416(5) 0.3256(4) 0.6389(5) 0.076(3) Uani 1 1 d . . .
O18 O 0.0455(4) 0.6267(4) 0.4539(4) 0.061(2) Uani 1 1 d D . .
O19 O 0.1391(4) 0.6634(3) 0.4274(4) 0.0554(18) Uani 1 1 d D . .
O20 O 0.0431(9) 0.7220(7) 0.4043(8) 0.146(6) Uani 1 1 d D . .
O21 O -0.1733(3) 0.4081(3) 0.4107(3) 0.0354(13) Uani 1 1 d . . .
O22 O 0.0458(4) 0.3262(4) 0.3526(4) 0.060(2) Uani 1 1 d D . .
O23 O 0.0312(4) 0.3731(4) 0.4557(4) 0.063(2) Uani 1 1 d D . .
O24 O 0.0675(19) 0.2553(16) 0.4444(16) 0.159(12) Uani 0.5 1 d D U P
N1 N 0.0000 0.5000 0.5000 0.026(2) Uani 1 2 d S . P
N2 N 0.1481(5) 0.3781(4) 0.6429(5) 0.050(2) Uani 1 1 d . . .
N3 N 0.3355(5) 0.6386(4) 0.6750(4) 0.0468(19) Uani 1 1 d . . .
N4 N 0.3793(5) 0.5265(4) 0.6172(5) 0.051(2) Uani 1 1 d . . .
N5 N 0.1505(7) 0.5294(6) 0.2490(5) 0.070(3) Uani 1 1 d . . .
N6 N 0.2514(5) 0.4447(5) 0.3519(5) 0.064(3) Uani 1 1 d . . .
N7 N 0.0758(7) 0.6700(5) 0.4272(7) 0.098(5) Uani 1 1 d D . .
N8 N -0.1933(4) 0.3631(4) 0.1661(4) 0.0434(19) Uani 1 1 d . . .
N9 N -0.1500(6) 0.4784(4) 0.1258(4) 0.058(2) Uani 1 1 d . . .
N10 N 0.0494(14) 0.3190(10) 0.4226(10) 0.087(7) Uani 0.5 1 d D U P
C1 C -0.0547(5) 0.5556(4) 0.2761(4) 0.0357(19) Uani 1 1 d . . .
C2 C 0.0201(5) 0.5697(4) 0.3034(4) 0.037(2) Uani 1 1 d . . .
C3 C 0.0712(5) 0.4057(4) 0.2302(5) 0.044(2) Uani 1 1 d . . .
C4 C -0.0035(5) 0.3957(4) 0.1969(5) 0.039(2) Uani 1 1 d . . .
C5 C -0.0315(5) 0.3760(4) 0.1308(5) 0.041(2) Uani 1 1 d . . .
H5 H -0.0809 0.3691 0.1088 0.049 Uiso 1 1 calc R U .
C6 C 0.0104(6) 0.3654(5) 0.0939(5) 0.046(2) Uani 1 1 d . . .
C7 C 0.0849(7) 0.3730(5) 0.1279(6) 0.057(3) Uani 1 1 d . . .
C8 C 0.1140(6) 0.3931(6) 0.1969(6) 0.060(3) Uani 1 1 d . . .
H8 H 0.1636 0.3980 0.2204 0.072 Uiso 1 1 calc R U .
C9 C 0.1271(8) 0.3593(8) 0.0914(7) 0.084(5) Uani 1 1 d . . .
H9 H 0.1769 0.3636 0.1137 0.101 Uiso 1 1 calc R U .
C10 C 0.0975(8) 0.3399(7) 0.0247(7) 0.079(4) Uani 1 1 d . . .
H10 H 0.1267 0.3312 0.0012 0.095 Uiso 1 1 calc R U .
C11 C 0.0239(8) 0.3330(6) -0.0091(6) 0.065(3) Uani 1 1 d . . .
H11 H 0.0038 0.3187 -0.0551 0.078 Uiso 1 1 calc R U .
C12 C -0.0192(6) 0.3465(5) 0.0238(6) 0.053(3) Uani 1 1 d . . .
H12 H -0.0689 0.3434 -0.0003 0.064 Uiso 1 1 calc R U .
C13 C 0.2704(5) 0.5811(5) 0.4183(5) 0.046(2) Uani 1 1 d . . .
C14 C 0.3007(5) 0.6061(4) 0.4855(4) 0.038(2) Uani 1 1 d . . .
C15 C 0.2866(5) 0.5316(5) 0.8069(5) 0.044(2) Uani 1 1 d . . .
C16 C 0.3230(5) 0.5295(5) 0.7627(5) 0.043(2) Uani 1 1 d . . .
C17 C 0.3948(5) 0.5362(5) 0.7895(5) 0.049(2) Uani 1 1 d . . .
H17 H 0.4194 0.5336 0.7604 0.059 Uiso 1 1 calc R U .
C18 C 0.4328(6) 0.5473(6) 0.8618(6) 0.058(3) Uani 1 1 d . . .
C19 C 0.3952(7) 0.5508(7) 0.9045(6) 0.067(3) Uani 1 1 d . . .
C20 C 0.3214(6) 0.5409(5) 0.8754(5) 0.054(3) Uani 1 1 d . . .
H20 H 0.2962 0.5408 0.9041 0.065 Uiso 1 1 calc R U .
C21 C 0.4321(9) 0.5659(9) 0.9745(7) 0.095(6) Uani 1 1 d . . .
H21 H 0.4071 0.5683 1.0032 0.115 Uiso 1 1 calc R U .
C22 C 0.5017(8) 0.5771(13) 1.0014(9) 0.134(9) Uani 1 1 d . . .
H22 H 0.5256 0.5876 1.0486 0.160 Uiso 1 1 calc R U .
C23 C 0.5395(8) 0.5730(11) 0.9585(9) 0.122(8) Uani 1 1 d . . .
H23 H 0.5885 0.5819 0.9772 0.146 Uiso 1 1 calc R U .
C24 C 0.5064(7) 0.5565(8) 0.8909(7) 0.086(5) Uani 1 1 d . . .
H24 H 0.5328 0.5513 0.8638 0.103 Uiso 1 1 calc R U .
C25 C 0.2280(4) 0.4389(4) 0.5461(4) 0.0321(18) Uani 1 1 d . . .
C26 C 0.1898(5) 0.4196(4) 0.4759(4) 0.039(2) Uani 1 1 d . . .
C27 C 0.2061(5) 0.3663(4) 0.4580(5) 0.045(2) Uani 1 1 d . . .
H27 H 0.1809 0.3525 0.4122 0.054 Uiso 1 1 calc R U .
C28 C 0.2593(5) 0.3303(5) 0.5047(5) 0.047(2) Uani 1 1 d . . .
C29 C 0.2972(5) 0.3502(5) 0.5735(5) 0.042(2) Uani 1 1 d . . .
C30 C 0.2791(5) 0.4045(4) 0.5924(5) 0.0380(19) Uani 1 1 d . . .
H30 H 0.3028 0.4179 0.6385 0.046 Uiso 1 1 calc R U .
C31 C 0.3509(6) 0.3136(5) 0.6193(6) 0.052(3) Uani 1 1 d . . .
H31 H 0.3763 0.3269 0.6652 0.063 Uiso 1 1 calc R U .
C32 C 0.3676(5) 0.2610(5) 0.6010(6) 0.052(3) Uani 1 1 d . . .
H32 H 0.4046 0.2377 0.6329 0.062 Uiso 1 1 calc R U .
C33 C 0.3287(6) 0.2406(5) 0.5323(6) 0.057(3) Uani 1 1 d . . .
H33 H 0.3400 0.2031 0.5189 0.068 Uiso 1 1 calc R U .
C34 C 0.2756(6) 0.2735(5) 0.4854(6) 0.058(3) Uani 1 1 d . . .
H34 H 0.2497 0.2586 0.4403 0.069 Uiso 1 1 calc R U .
C35 C 0.3541(7) 0.6715(5) 0.7148(6) 0.059(3) Uani 1 1 d . . .
C36 C 0.3834(13) 0.7148(9) 0.7721(8) 0.117(6) Uani 1 1 d . U .
H36A H 0.3970 0.6939 0.8161 0.175 Uiso 1 1 calc R U .
H36B H 0.3477 0.7448 0.7677 0.175 Uiso 1 1 calc R U .
H36C H 0.4250 0.7341 0.7703 0.175 Uiso 1 1 calc R U .
C37 C 0.4211(11) 0.5137(9) 0.6014(13) 0.123(8) Uani 1 1 d . . .
C38 C 0.4761(17) 0.4970(16) 0.5755(19) 0.201(13) Uani 1 1 d . U .
H38A H 0.4531 0.4870 0.5265 0.301 Uiso 1 1 calc R U .
H38B H 0.5027 0.4625 0.6013 0.301 Uiso 1 1 calc R U .
H38C H 0.5084 0.5305 0.5819 0.301 Uiso 1 1 calc R U .
C39 C 0.3641(6) 0.6337(5) 0.5092(5) 0.050(2) Uani 1 1 d . . .
H39 H 0.3839 0.6489 0.5549 0.060 Uiso 1 1 calc R U .
C40 C 0.4013(6) 0.6402(5) 0.4663(6) 0.057(3) Uani 1 1 d . . .
C41 C 0.3723(7) 0.6138(8) 0.3993(6) 0.075(4) Uani 1 1 d . . .
C42 C 0.3065(7) 0.5842(6) 0.3766(6) 0.063(3) Uani 1 1 d . . .
H42 H 0.2872 0.5663 0.3323 0.076 Uiso 1 1 calc R U .
C43 C 0.4116(10) 0.6192(9) 0.3598(9) 0.105(6) Uani 1 1 d . . .
H43 H 0.3946 0.6006 0.3160 0.126 Uiso 1 1 calc R U .
C44 C 0.4731(8) 0.6497(9) 0.3813(8) 0.098(6) Uani 1 1 d . . .
H44 H 0.4969 0.6536 0.3517 0.117 Uiso 1 1 calc R U .
C45 C 0.5011(8) 0.6749(8) 0.4454(8) 0.090(5) Uani 1 1 d . . .
H45 H 0.5449 0.6953 0.4609 0.108 Uiso 1 1 calc R U .
C46 C 0.4649(7) 0.6702(7) 0.4869(7) 0.075(4) Uani 1 1 d . . .
H46 H 0.4842 0.6880 0.5312 0.090 Uiso 1 1 calc R U .
C47 C 0.1488(19) 0.5547(16) 0.2078(19) 0.176(12) Uani 1 1 d D U .
C48 C 0.153(4) 0.603(3) 0.155(3) 0.45(3) Uani 1 1 d D U .
H48A H 0.1700 0.6404 0.1785 0.450 Uiso 1 1 calc R U .
H48B H 0.1066 0.6080 0.1174 0.450 Uiso 1 1 calc R U .
H48C H 0.1864 0.5886 0.1355 0.450 Uiso 1 1 calc R U .
C49 C 0.2975(9) 0.4132(11) 0.3662(12) 0.118(7) Uani 1 1 d . . .
C50 C 0.3560(14) 0.3691(15) 0.3872(18) 0.181(11) Uani 1 1 d . U .
H50A H 0.3414 0.3347 0.3563 0.272 Uiso 1 1 calc R U .
H50B H 0.3674 0.3562 0.4345 0.272 Uiso 1 1 calc R U .
H50C H 0.3977 0.3874 0.3845 0.272 Uiso 1 1 calc R U .
C51 C 0.0431(6) 0.6182(5) 0.2813(5) 0.049(2) Uani 1 1 d . . .
H51 H 0.0921 0.6270 0.3003 0.059 Uiso 1 1 calc R U .
C52 C -0.0046(5) 0.6562(4) 0.2304(5) 0.042(2) Uani 1 1 d . . .
C53 C -0.0769(5) 0.6424(4) 0.2031(4) 0.044(2) Uani 1 1 d . . .
C54 C -0.1006(5) 0.5913(4) 0.2272(5) 0.043(2) Uani 1 1 d . . .
H54 H -0.1495 0.5821 0.2086 0.051 Uiso 1 1 calc R U .
C55 C -0.1257(6) 0.6784(5) 0.1507(5) 0.054(3) Uani 1 1 d . . .
H55 H -0.1743 0.6679 0.1306 0.065 Uiso 1 1 calc R U .
C56 C -0.1027(7) 0.7289(5) 0.1286(5) 0.053(3) Uani 1 1 d . . .
H56 H -0.1357 0.7536 0.0945 0.064 Uiso 1 1 calc R U .
C57 C -0.0308(7) 0.7435(5) 0.1568(5) 0.056(3) Uani 1 1 d . . .
H57 H -0.0150 0.7778 0.1412 0.067 Uiso 1 1 calc R U .
C58 C 0.0164(7) 0.7084(5) 0.2065(6) 0.055(3) Uani 1 1 d . . .
H58 H 0.0648 0.7193 0.2257 0.066 Uiso 1 1 calc R U .
C59 C -0.2341(6) 0.3298(5) 0.1395(6) 0.051(2) Uani 1 1 d . . .
C60 C -0.2923(9) 0.2894(9) 0.1012(12) 0.118(6) Uani 1 1 d . U .
H60A H -0.3370 0.3070 0.0970 0.176 Uiso 1 1 calc R U .
H60B H -0.2852 0.2514 0.1258 0.176 Uiso 1 1 calc R U .
H60C H -0.2935 0.2826 0.0552 0.176 Uiso 1 1 calc R U .
C61 C -0.1667(14) 0.5035(11) 0.0787(13) 0.124(7) Uani 1 1 d D U .
C62 C -0.209(2) 0.5421(18) 0.0114(18) 0.230(17) Uani 1 1 d D U .
H62A H -0.2493 0.5189 -0.0205 0.345 Uiso 1 1 calc R U .
H62B H -0.1782 0.5529 -0.0110 0.345 Uiso 1 1 calc R U .
H62C H -0.2272 0.5783 0.0246 0.345 Uiso 1 1 calc R U .
C63 C -0.1263(5) 0.3521(4) 0.3433(4) 0.0364(19) Uani 1 1 d . . .
C64 C -0.1609(4) 0.3535(4) 0.3901(4) 0.0350(19) Uani 1 1 d . . .
C65 C -0.1798(5) 0.3015(4) 0.4105(5) 0.041(2) Uani 1 1 d . . .
H65 H -0.2022 0.3025 0.4415 0.049 Uiso 1 1 calc R U .
C66 C -0.1669(5) 0.2457(4) 0.3864(5) 0.044(2) Uani 1 1 d . . .
C67 C -0.1365(6) 0.2453(4) 0.3384(5) 0.047(2) Uani 1 1 d . . .
C68 C -0.1156(6) 0.2977(4) 0.3170(5) 0.047(2) Uani 1 1 d . . .
H68 H -0.0944 0.2965 0.2849 0.056 Uiso 1 1 calc R U .
C69 C -0.1261(7) 0.1903(5) 0.3121(6) 0.063(3) Uani 1 1 d . . .
H69 H -0.1051 0.1894 0.2798 0.075 Uiso 1 1 calc R U .
C70 C -0.1462(8) 0.1372(4) 0.3328(6) 0.069(4) Uani 1 1 d . . .
H70 H -0.1401 0.1006 0.3136 0.083 Uiso 1 1 calc R U .
C71 C -0.1759(6) 0.1379(5) 0.3826(7) 0.063(3) Uani 1 1 d . . .
H71 H -0.1890 0.1019 0.3976 0.076 Uiso 1 1 calc R U .
C72 C -0.1850(6) 0.1915(5) 0.4084(7) 0.059(3) Uani 1 1 d . . .
H72 H -0.2041 0.1922 0.4422 0.070 Uiso 1 1 calc R U .

loop_
_atom_site_aniso_label
_atom_site_aniso_U_11
_atom_site_aniso_U_22
_atom_site_aniso_U_33
_atom_site_aniso_U_23
_atom_site_aniso_U_13
_atom_site_aniso_U_12
Gd1 0.0392(3) 0.0354(3) 0.0293(2) -0.00307(17) 0.00848(19) 0.00182(17)
Gd2 0.0372(2) 0.0351(3) 0.0291(2) 0.00073(17) 0.00786(18) -0.00213(17)
Gd3 0.0352(2) 0.0303(2) 0.0270(2) -0.00122(16) 0.00754(18) -0.00151(16)
Co1 0.0435(7) 0.0395(7) 0.0293(6) -0.0063(5) 0.0098(5) -0.0036(5)
Co2 0.0445(7) 0.0552(8) 0.0334(6) -0.0047(6) 0.0096(6) -0.0011(6)
Co3 0.0371(7) 0.0397(7) 0.0360(6) 0.0010(5) 0.0085(5) -0.0047(5)
O1 0.049(4) 0.030(3) 0.032(3) 0.004(2) 0.015(3) 0.003(3)
O2 0.040(3) 0.035(3) 0.030(3) 0.000(2) 0.011(3) 0.002(3)
O3 0.044(4) 0.045(4) 0.034(3) -0.001(3) 0.005(3) -0.009(3)
O4 0.044(4) 0.039(4) 0.032(3) 0.001(3) 0.007(3) 0.006(3)
O5 0.045(4) 0.056(4) 0.034(3) -0.015(3) 0.009(3) -0.001(3)
O6 0.037(3) 0.060(4) 0.026(3) -0.006(3) 0.013(3) 0.002(3)
O7 0.045(4) 0.061(5) 0.045(4) -0.011(3) 0.018(3) -0.013(3)
O8 0.042(3) 0.045(4) 0.039(3) 0.001(3) 0.015(3) -0.007(3)
O9 0.043(3) 0.035(3) 0.036(3) -0.005(3) 0.014(3) 0.002(3)
O10 0.029(6) 0.033(6) 0.031(6) -0.004(5) -0.003(5) -0.001(5)
O11 0.047(8) 0.042(7) 0.028(6) 0.005(5) 0.013(6) 0.004(6)
O12 0.048(8) 0.044(7) 0.031(6) -0.015(5) 0.021(6) -0.013(6)
O13 0.041(3) 0.046(4) 0.026(3) -0.002(3) 0.005(3) 0.002(3)
O14 0.042(3) 0.040(4) 0.035(3) 0.003(3) 0.007(3) -0.012(3)
O15 0.055(4) 0.045(4) 0.040(4) 0.010(3) 0.014(3) 0.005(3)
O16 0.051(4) 0.027(3) 0.050(4) 0.002(3) -0.003(3) 0.007(3)
O17 0.098(7) 0.032(4) 0.096(7) 0.001(4) 0.039(6) 0.002(4)
O18 0.069(5) 0.043(4) 0.050(4) -0.008(3) 0.003(4) 0.003(4)
O19 0.056(4) 0.050(4) 0.055(4) 0.010(4) 0.017(4) 0.003(4)
O20 0.134(12) 0.148(14) 0.128(12) 0.043(11) 0.024(10) 0.037(11)
O21 0.041(3) 0.031(3) 0.033(3) 0.000(3) 0.013(3) 0.004(3)
O22 0.070(5) 0.048(4) 0.066(5) -0.004(4) 0.031(4) 0.009(4)
O23 0.055(5) 0.057(5) 0.060(5) 0.023(4) 0.007(4) -0.005(4)
O24 0.149(18) 0.20(2) 0.098(15) 0.017(15) 0.013(13) -0.018(16)
N1 0.026(5) 0.015(4) 0.023(5) -0.007(3) -0.002(4) -0.003(3)
N2 0.045(5) 0.047(5) 0.058(5) -0.007(4) 0.020(4) -0.001(4)
N3 0.054(5) 0.034(4) 0.049(5) -0.009(4) 0.017(4) -0.012(4)
N4 0.044(5) 0.051(5) 0.048(5) 0.011(4) 0.009(4) 0.005(4)
N5 0.096(8) 0.085(8) 0.038(5) 0.018(5) 0.036(5) 0.016(6)
N6 0.045(5) 0.077(7) 0.060(6) -0.003(5) 0.013(5) 0.008(5)
N7 0.107(11) 0.070(8) 0.084(9) 0.001(7) 0.003(8) 0.033(8)
N8 0.052(5) 0.040(4) 0.028(4) -0.007(3) 0.005(3) -0.010(4)
N9 0.083(7) 0.057(6) 0.028(4) 0.006(4) 0.018(4) 0.000(5)
N10 0.079(10) 0.085(11) 0.087(10) 0.001(8) 0.023(8) -0.009(8)
C1 0.042(5) 0.034(5) 0.031(4) -0.003(4) 0.015(4) -0.001(4)
C2 0.053(5) 0.032(5) 0.024(4) -0.001(3) 0.013(4) -0.006(4)
C3 0.047(5) 0.040(5) 0.044(5) -0.004(4) 0.018(4) 0.002(4)
C4 0.037(5) 0.043(5) 0.037(5) -0.008(4) 0.014(4) 0.001(4)
C5 0.049(5) 0.040(5) 0.038(5) -0.005(4) 0.022(4) -0.004(4)
C6 0.061(6) 0.043(5) 0.037(5) -0.010(4) 0.023(5) -0.013(5)
C7 0.071(7) 0.052(6) 0.054(6) -0.010(5) 0.031(6) -0.003(6)
C8 0.037(5) 0.092(9) 0.052(6) -0.031(6) 0.018(5) -0.010(5)
C9 0.085(10) 0.121(13) 0.060(8) -0.028(8) 0.043(7) -0.005(9)
C10 0.093(10) 0.099(11) 0.059(7) -0.029(7) 0.045(7) -0.005(8)
C11 0.090(9) 0.061(7) 0.048(6) -0.019(6) 0.032(6) -0.018(7)
C12 0.059(6) 0.059(7) 0.050(6) -0.008(5) 0.030(5) -0.011(5)
C13 0.047(5) 0.048(6) 0.040(5) -0.006(4) 0.014(4) -0.010(4)
C14 0.041(5) 0.043(5) 0.032(4) 0.004(4) 0.015(4) -0.004(4)
C15 0.040(5) 0.046(6) 0.030(4) -0.006(4) -0.002(4) -0.009(4)
C16 0.043(5) 0.047(6) 0.032(5) 0.004(4) 0.009(4) -0.001(4)
C17 0.025(4) 0.073(7) 0.037(5) 0.010(5) 0.000(4) -0.001(4)
C18 0.038(5) 0.081(8) 0.043(6) 0.000(6) 0.003(5) -0.009(5)
C19 0.055(7) 0.087(9) 0.039(6) -0.019(6) -0.002(5) -0.004(6)
C20 0.047(6) 0.064(7) 0.040(5) -0.003(5) 0.005(5) 0.012(5)
C21 0.071(10) 0.146(17) 0.048(7) -0.017(8) 0.002(7) -0.012(9)
C22 0.038(7) 0.26(3) 0.065(9) -0.044(13) -0.017(7) -0.011(11)
C23 0.043(8) 0.22(3) 0.073(10) -0.010(13) -0.009(7) -0.011(11)
C24 0.053(8) 0.124(14) 0.058(8) -0.007(8) -0.001(6) -0.018(8)
C25 0.024(4) 0.032(4) 0.036(4) 0.001(3) 0.007(3) 0.001(3)
C26 0.036(5) 0.045(5) 0.028(4) 0.001(4) 0.005(4) 0.004(4)
C27 0.052(6) 0.042(5) 0.036(5) 0.000(4) 0.012(4) 0.006(4)
C28 0.047(5) 0.049(6) 0.045(5) 0.000(5) 0.020(4) 0.002(5)
C29 0.038(5) 0.054(6) 0.038(5) 0.009(4) 0.019(4) 0.003(4)
C30 0.033(4) 0.041(5) 0.036(4) 0.008(4) 0.010(4) 0.010(4)
C31 0.046(6) 0.065(7) 0.046(5) 0.015(5) 0.019(5) 0.016(5)
C32 0.039(5) 0.053(6) 0.067(7) 0.023(5) 0.024(5) 0.015(5)
C33 0.054(6) 0.053(7) 0.067(7) -0.002(5) 0.029(6) 0.017(5)
C34 0.057(6) 0.059(7) 0.053(6) 0.001(5) 0.018(5) 0.017(5)
C35 0.094(9) 0.037(6) 0.050(6) -0.002(5) 0.033(6) -0.020(6)
C36 0.194(16) 0.102(11) 0.070(9) -0.017(8) 0.070(10) -0.034(11)
C37 0.109(15) 0.105(14) 0.18(2) 0.047(14) 0.089(16) 0.049(12)
C38 0.169(18) 0.23(2) 0.25(2) 0.020(16) 0.136(17) 0.025(15)
C39 0.058(6) 0.049(6) 0.046(5) -0.005(5) 0.024(5) -0.014(5)
C40 0.066(7) 0.056(7) 0.051(6) -0.009(5) 0.026(5) -0.017(6)
C41 0.066(8) 0.117(12) 0.050(6) -0.011(7) 0.031(6) -0.029(8)
C42 0.071(8) 0.075(8) 0.053(6) -0.005(6) 0.034(6) -0.015(7)
C43 0.103(12) 0.141(16) 0.098(12) -0.048(11) 0.069(10) -0.057(12)
C44 0.071(9) 0.157(17) 0.085(10) -0.026(11) 0.053(8) -0.028(10)
C45 0.079(9) 0.117(13) 0.089(10) -0.035(10) 0.049(8) -0.049(9)
C46 0.064(8) 0.100(11) 0.069(8) -0.024(8) 0.034(7) -0.031(7)
C47 0.183(15) 0.183(15) 0.167(14) 0.007(9) 0.077(10) 0.006(9)
C48 0.45(3) 0.45(3) 0.45(3) 0.000(2) 0.183(14) 0.000(2)
C49 0.062(10) 0.153(19) 0.132(17) 0.013(15) 0.033(10) 0.024(12)
C50 0.133(15) 0.20(2) 0.22(2) 0.040(16) 0.084(15) 0.037(14)
C51 0.047(6) 0.059(7) 0.033(5) 0.001(4) 0.009(4) -0.012(5)
C52 0.055(6) 0.033(5) 0.035(5) -0.002(4) 0.016(4) -0.002(4)
C53 0.057(6) 0.044(5) 0.024(4) 0.000(4) 0.010(4) 0.014(5)
C54 0.045(5) 0.042(5) 0.032(4) 0.000(4) 0.006(4) 0.009(4)
C55 0.064(7) 0.053(6) 0.034(5) 0.006(5) 0.008(5) 0.015(5)
C56 0.086(8) 0.040(5) 0.042(5) 0.015(4) 0.033(6) 0.023(5)
C57 0.085(8) 0.045(6) 0.041(5) 0.010(5) 0.030(6) 0.008(6)
C58 0.069(7) 0.050(6) 0.049(6) 0.001(5) 0.028(5) 0.000(5)
C59 0.055(6) 0.040(5) 0.062(6) -0.010(5) 0.028(5) -0.004(5)
C60 0.069(9) 0.127(13) 0.160(14) -0.067(11) 0.049(9) -0.024(9)
C61 0.144(11) 0.117(10) 0.112(10) 0.002(8) 0.052(8) -0.008(8)
C62 0.27(2) 0.23(2) 0.19(2) 0.030(17) 0.090(17) -0.009(18)
C63 0.042(5) 0.029(4) 0.031(4) 0.000(3) 0.007(4) 0.003(4)
C64 0.029(4) 0.042(5) 0.028(4) 0.006(4) 0.005(3) 0.003(4)
C65 0.047(5) 0.030(5) 0.041(5) -0.005(4) 0.012(4) -0.005(4)
C66 0.042(5) 0.037(5) 0.037(5) 0.001(4) -0.002(4) 0.004(4)
C67 0.071(7) 0.015(4) 0.037(5) -0.006(4) 0.003(5) 0.001(4)
C68 0.076(7) 0.025(4) 0.032(4) -0.005(4) 0.014(5) 0.012(4)
C69 0.092(9) 0.033(5) 0.041(5) -0.012(4) 0.005(6) 0.007(5)
C70 0.106(10) 0.020(5) 0.051(6) -0.005(4) 0.001(7) 0.009(5)
C71 0.058(7) 0.033(6) 0.068(8) 0.008(5) -0.007(6) 0.005(5)
C72 0.042(6) 0.045(6) 0.070(7) 0.008(5) 0.004(5) -0.004(5)

loop_
_atom_type_symbol
_atom_type_description
_atom_type_scat_dispersion_real
_atom_type_scat_dispersion_imag
_atom_type_scat_source
C C 0.0030 0.0010 'International Tables Vol C Tables 4.2.6.8 and 6.1.1.4'
H H 0.0000 0.0000 'International Tables Vol C Tables 4.2.6.8 and 6.1.1.4'
Co Co 0.3530 0.8960 'International Tables Vol C Tables 4.2.6.8 and 6.1.1.4'
Gd Gd 0.0800 3.9840 'International Tables Vol C Tables 4.2.6.8 and 6.1.1.4'
N N 0.0060 0.0030 'International Tables Vol C Tables 4.2.6.8 and 6.1.1.4'
O O 0.0110 0.0060 'International Tables Vol C Tables 4.2.6.8 and 6.1.1.4'

loop_
_geom_angle_atom_site_label_1
_geom_angle_atom_site_label_2
_geom_angle_atom_site_label_3
_geom_angle
_geom_angle_site_symmetry_1
_geom_angle_site_symmetry_3
O6 Gd1 O5 65.8(2) . .
O6 Gd1 O2 71.5(2) . .
O5 Gd1 O2 111.3(2) . .
O6 Gd1 O3 103.9(2) . .
O5 Gd1 O3 74.2(2) . .
O2 Gd1 O3 66.9(2) . .
O6 Gd1 O4 135.8(2) . .
O5 Gd1 O4 70.1(2) . .
O2 Gd1 O4 124.9(2) . .
O3 Gd1 O4 60.7(2) . .
O6 Gd1 O22 77.2(3) . .
O5 Gd1 O22 73.8(3) . .
O2 Gd1 O22 141.6(2) . .
O3 Gd1 O22 144.0(3) . .
O4 Gd1 O22 93.0(3) . .
O6 Gd1 O23 128.7(3) . .
O5 Gd1 O23 124.3(3) . .
O2 Gd1 O23 124.5(3) . .
O3 Gd1 O23 127.5(2) . .
O4 Gd1 O23 79.3(2) . .
O22 Gd1 O23 62.4(3) . .
O6 Gd1 O1 70.4(2) . .
O5 Gd1 O1 135.3(2) . .
O2 Gd1 O1 60.5(2) . .
O3 Gd1 O1 126.2(2) . .
O4 Gd1 O1 153.3(2) . .
O22 Gd1 O1 88.6(2) . .
O23 Gd1 O1 77.9(2) . .
O6 Gd1 O10 130.2(3) . 3_566
O5 Gd1 O10 155.1(3) . 3_566
O2 Gd1 O10 66.1(3) . 3_566
O3 Gd1 O10 82.7(3) . 3_566
O4 Gd1 O10 90.9(3) . 3_566
O22 Gd1 O10 124.7(3) . 3_566
O23 Gd1 O10 64.3(3) . 3_566
O1 Gd1 O10 66.7(3) . 3_566
O6 Gd1 O12 151.5(3) . .
O5 Gd1 O12 128.7(3) . .
O2 Gd1 O12 80.1(3) . .
O3 Gd1 O12 64.8(3) . .
O4 Gd1 O12 63.7(3) . .
O22 Gd1 O12 128.0(4) . .
O23 Gd1 O12 67.6(4) . .
O1 Gd1 O12 94.7(3) . .
O10 Gd1 O12 28.0(4) 3_566 .
O6 Gd1 N10 103.8(4) . .
O5 Gd1 N10 98.2(4) . .
O2 Gd1 N10 143.6(5) . .
O3 Gd1 N10 144.9(5) . .
O4 Gd1 N10 84.4(5) . .
O22 Gd1 N10 30.6(3) . .
O23 Gd1 N10 31.9(3) . .
O1 Gd1 N10 83.6(5) . .
O10 Gd1 N10 95.5(4) 3_566 .
O12 Gd1 N10 98.2(4) . .
O6 Gd1 Co2 95.03(16) . .
O5 Gd1 Co2 35.86(17) . .
O2 Gd1 Co2 104.22(15) . .
O3 Gd1 Co2 44.10(17) . .
O4 Gd1 Co2 43.73(16) . .
O22 Gd1 Co2 100.0(2) . .
O23 Gd1 Co2 120.89(19) . .
O1 Gd1 Co2 161.17(14) . .
O10 Gd1 Co2 119.4(3) 3_566 .
O12 Gd1 Co2 93.1(3) . .
N10 Gd1 Co2 112.2(5) . .
O7 Gd2 O8 66.2(2) . .
O7 Gd2 O9 103.9(3) . .
O8 Gd2 O9 74.5(2) . .
O7 Gd2 O4 72.8(2) . .
O8 Gd2 O4 113.4(2) . .
O9 Gd2 O4 67.2(2) . .
O7 Gd2 O3 70.8(2) . .
O8 Gd2 O3 135.9(2) . .
O9 Gd2 O3 126.7(2) . .
O4 Gd2 O3 60.5(2) . .
O7 Gd2 O18 126.7(3) . .
O8 Gd2 O18 118.6(3) . .
O9 Gd2 O18 129.2(3) . .
O4 Gd2 O18 127.9(2) . .
O3 Gd2 O18 80.1(2) . .
O7 Gd2 O21 134.9(2) . 3_566
O8 Gd2 O21 68.8(2) . 3_566
O9 Gd2 O21 60.7(2) . 3_566
O4 Gd2 O21 124.9(2) . 3_566
O3 Gd2 O21 153.7(2) . 3_566
O18 Gd2 O21 78.2(2) . 3_566
O7 Gd2 O19 77.1(3) . .
O8 Gd2 O19 73.9(2) . .
O9 Gd2 O19 144.7(2) . .
O4 Gd2 O19 141.7(2) . .
O3 Gd2 O19 87.5(2) . .
O18 Gd2 O19 57.5(3) . .
O21 Gd2 O19 93.2(2) 3_566 .
O7 Gd2 O12 130.3(3) . .
O8 Gd2 O12 156.3(3) . .
O9 Gd2 O12 84.0(3) . .
O4 Gd2 O12 65.4(3) . .
O3 Gd2 O12 65.9(3) . .
O18 Gd2 O12 68.2(4) . .
O21 Gd2 O12 92.2(3) 3_566 .
O19 Gd2 O12 122.8(4) . .
O7 Gd2 O11 153.0(3) . .
O8 Gd2 O11 130.1(3) . .
O9 Gd2 O11 67.5(3) . .
O4 Gd2 O11 80.4(3) . .
O3 Gd2 O11 93.4(3) . .
O18 Gd2 O11 68.7(4) . .
O21 Gd2 O11 64.9(3) 3_566 .
O19 Gd2 O11 125.2(3) . .
O12 Gd2 O11 27.6(4) . .
O7 Gd2 N7 100.7(4) . .
O8 Gd2 N7 97.0(3) . .
O9 Gd2 N7 147.7(3) . .
O4 Gd2 N7 141.5(3) . .
O3 Gd2 N7 81.3(3) . .
O18 Gd2 N7 29.7(3) . .
O21 Gd2 N7 87.1(3) 3_566 .
O19 Gd2 N7 27.9(3) . .
O12 Gd2 N7 95.9(4) . .
O11 Gd2 N7 98.2(4) . .
O7 Gd2 Co3 95.11(18) . .
O8 Gd2 Co3 36.80(16) . .
O9 Gd2 Co3 42.70(15) . .
O4 Gd2 Co3 103.72(15) . .
O3 Gd2 Co3 160.96(17) . .
O18 Gd2 Co3 118.98(17) . .
O21 Gd2 Co3 43.42(14) 3_566 .
O19 Gd2 Co3 102.13(18) . .
O12 Gd2 Co3 119.5(3) . .
O11 Gd2 Co3 94.3(3) . .
N7 Gd2 Co3 114.7(3) . .
O14 Gd3 O13 66.4(2) . .
O14 Gd3 O21 76.4(2) . 3_566
O13 Gd3 O21 111.7(2) . 3_566
O14 Gd3 O1 109.9(2) . 3_566
O13 Gd3 O1 74.1(2) . 3_566
O21 Gd3 O1 67.7(2) 3_566 3_566
O14 Gd3 O16 122.0(2) . .
O13 Gd3 O16 124.8(2) . .
O21 Gd3 O16 123.4(2) 3_566 .
O1 Gd3 O16 128.0(2) 3_566 .
O14 Gd3 O2 136.3(2) . 3_566
O13 Gd3 O2 70.3(2) . 3_566
O21 Gd3 O2 125.8(2) 3_566 3_566
O1 Gd3 O2 61.0(2) 3_566 3_566
O16 Gd3 O2 79.8(2) . 3_566
O14 Gd3 O9 68.1(2) . .
O13 Gd3 O9 134.2(2) . .
O21 Gd3 O9 60.3(2) 3_566 .
O1 Gd3 O9 127.0(2) 3_566 .
O16 Gd3 O9 77.4(2) . .
O2 Gd3 O9 153.9(2) 3_566 .
O14 Gd3 O15 82.5(2) . .
O13 Gd3 O15 80.9(2) . .
O21 Gd3 O15 147.7(2) 3_566 .
O1 Gd3 O15 143.7(2) 3_566 .
O16 Gd3 O15 51.2(2) . .
O2 Gd3 O15 86.2(2) 3_566 .
O9 Gd3 O15 89.2(2) . .
O14 Gd3 O10 155.2(3) . .
O13 Gd3 O10 131.9(3) . .
O21 Gd3 O10 80.3(3) 3_566 .
O1 Gd3 O10 68.0(3) 3_566 .
O16 Gd3 O10 65.3(3) . .
O2 Gd3 O10 65.9(3) 3_566 .
O9 Gd3 O10 93.0(3) . .
O15 Gd3 O10 114.2(3) . .
O14 Gd3 O11 131.2(3) . .
O13 Gd3 O11 156.7(3) . .
O21 Gd3 O11 66.2(3) 3_566 .
O1 Gd3 O11 84.2(3) 3_566 .
O16 Gd3 O11 63.2(3) . .
O2 Gd3 O11 91.8(3) 3_566 .
O9 Gd3 O11 66.6(3) . .
O15 Gd3 O11 113.6(3) . .
O10 Gd3 O11 26.4(4) . .
O14 Gd3 N2 103.1(2) . .
O13 Gd3 N2 103.0(2) . .
O21 Gd3 N2 141.1(2) 3_566 .
O1 Gd3 N2 141.6(2) 3_566 .
O16 Gd3 N2 25.6(2) . .
O2 Gd3 N2 81.8(2) 3_566 .
O9 Gd3 N2 83.1(2) . .
O15 Gd3 N2 25.6(2) . .
O10 Gd3 N2 89.6(3) . .
O11 Gd3 N2 88.5(3) . .
O14 Gd3 Co3 36.98(16) . .
O13 Gd3 Co3 97.64(17) . .
O21 Gd3 Co3 43.81(15) 3_566 .
O1 Gd3 Co3 102.24(15) 3_566 .
O16 Gd3 Co3 119.1(2) . .
O2 Gd3 Co3 161.01(15) 3_566 .
O9 Gd3 Co3 42.99(15) . .
O15 Gd3 Co3 106.86(17) . .
O10 Gd3 Co3 118.3(3) . .
O11 Gd3 Co3 95.3(3) . .
N2 Gd3 Co3 115.95(17) . .
O6 Co1 O13 163.1(3) . 3_566
O6 Co1 N8 100.0(3) . .
O13 Co1 N8 94.1(3) 3_566 .
O6 Co1 N9 95.2(4) . .
O13 Co1 N9 93.8(4) 3_566 .
N8 Co1 N9 91.0(4) . .
O6 Co1 O1 82.9(2) . .
O13 Co1 O1 85.7(2) 3_566 .
N8 Co1 O1 99.4(3) . .
N9 Co1 O1 169.6(3) . .
O6 Co1 O2 82.5(3) . .
O13 Co1 O2 81.6(2) 3_566 .
N8 Co1 O2 165.8(3) . .
N9 Co1 O2 102.7(3) . .
O1 Co1 O2 66.9(2) . .
O6 Co1 Gd3 118.24(17) . 3_566
O13 Co1 Gd3 45.55(17) 3_566 3_566
N8 Co1 Gd3 119.4(2) . 3_566
N9 Co1 Gd3 126.6(3) . 3_566
O1 Co1 Gd3 47.58(16) . 3_566
O2 Co1 Gd3 48.88(16) . 3_566
O6 Co1 Gd1 44.55(17) . .
O13 Co1 Gd1 118.89(18) 3_566 .
N8 Co1 Gd1 126.7(2) . .
N9 Co1 Gd1 123.8(3) . .
O1 Co1 Gd1 48.80(17) . .
O2 Co1 Gd1 47.24(16) . .
Gd3 Co1 Gd1 73.70(3) 3_566 .
O7 Co2 O5 163.1(3) . .
O7 Co2 N5 97.0(4) . .
O5 Co2 N5 95.7(4) . .
O7 Co2 N6 94.4(4) . .
O5 Co2 N6 95.9(4) . .
N5 Co2 N6 92.8(5) . .
O7 Co2 O4 83.6(3) . .
O5 Co2 O4 81.3(3) . .
N5 Co2 O4 165.7(4) . .
N6 Co2 O4 101.4(3) . .
O7 Co2 O3 81.3(3) . .
O5 Co2 O3 85.6(3) . .
N5 Co2 O3 100.3(4) . .
N6 Co2 O3 166.6(3) . .
O4 Co2 O3 65.6(2) . .
O7 Co2 Gd1 118.3(2) . .
O5 Co2 Gd1 45.0(2) . .
N5 Co2 Gd1 120.8(4) . .
N6 Co2 Gd1 126.4(3) . .
O4 Co2 Gd1 48.33(17) . .
O3 Co2 Gd1 47.77(17) . .
O7 Co2 Gd2 43.7(2) . .
O5 Co2 Gd2 119.4(2) . .
N5 Co2 Gd2 125.0(3) . .
N6 Co2 Gd2 120.8(3) . .
O4 Co2 Gd2 47.73(17) . .
O3 Co2 Gd2 48.39(16) . .
Gd1 Co2 Gd2 74.65(3) . .
O14 Co3 O8 164.2(3) . .
O14 Co3 N3 92.2(3) . .
O8 Co3 N3 99.3(3) . .
O14 Co3 N4 97.6(3) . .
O8 Co3 N4 92.3(3) . .
N3 Co3 N4 94.7(4) . .
O14 Co3 O9 79.8(2) . .
O8 Co3 O9 86.2(3) . .
N3 Co3 O9 162.5(3) . .
N4 Co3 O9 101.8(3) . .
O14 Co3 O21 87.5(3) . 3_566
O8 Co3 O21 80.3(2) . 3_566
N3 Co3 O21 97.6(3) . 3_566
N4 Co3 O21 166.5(3) . 3_566
O9 Co3 O21 66.7(2) . 3_566
O14 Co3 Gd3 45.18(19) . .
O8 Co3 Gd3 119.40(19) . .
N3 Co3 Gd3 114.1(2) . .
N4 Co3 Gd3 130.6(3) . .
O9 Co3 Gd3 49.74(16) . .
O21 Co3 Gd3 47.69(16) 3_566 .
O14 Co3 Gd2 118.60(19) . .
O8 Co3 Gd2 45.61(19) . .
N3 Co3 Gd2 128.8(2) . .
N4 Co3 Gd2 118.0(3) . .
O9 Co3 Gd2 46.81(17) . .
O21 Co3 Gd2 49.16(15) 3_566 .
Gd3 Co3 Gd2 74.62(3) . .
C63 O1 Co1 123.5(5) . .
C63 O1 Gd3 116.2(5) . 3_566
Co1 O1 Gd3 89.3(2) . 3_566
C63 O1 Gd1 124.5(5) . .
Co1 O1 Gd1 88.6(2) . .
Gd3 O1 Gd1 107.1(2) 3_566 .
C1 O2 Co1 118.4(5) . .
C1 O2 Gd1 117.0(5) . .
Co1 O2 Gd1 89.8(2) . .
C1 O2 Gd3 127.1(5) . 3_566
Co1 O2 Gd3 87.6(2) . 3_566
Gd1 O2 Gd3 107.4(2) . 3_566
C2 O3 Co2 121.0(6) . .
C2 O3 Gd1 116.1(5) . .
Co2 O3 Gd1 88.1(2) . .
C2 O3 Gd2 125.8(5) . .
Co2 O3 Gd2 87.6(2) . .
Gd1 O3 Gd2 109.0(3) . .
C26 O4 Co2 117.0(6) . .
C26 O4 Gd2 116.7(5) . .
Co2 O4 Gd2 88.6(2) . .
C26 O4 Gd1 127.0(6) . .
Co2 O4 Gd1 87.9(2) . .
Gd2 O4 Gd1 109.2(2) . .
C3 O5 Co2 128.3(7) . .
C3 O5 Gd1 121.9(6) . .
Co2 O5 Gd1 99.1(3) . .
C4 O6 Co1 134.7(6) . .
C4 O6 Gd1 122.6(5) . .
Co1 O6 Gd1 99.5(2) . .
C13 O7 Co2 134.6(7) . .
C13 O7 Gd2 122.1(6) . .
Co2 O7 Gd2 100.7(3) . .
C14 O8 Co3 130.9(6) . .
C14 O8 Gd2 120.8(5) . .
Co3 O8 Gd2 97.6(3) . .
C25 O9 Co3 121.3(5) . .
C25 O9 Gd2 117.8(5) . .
Co3 O9 Gd2 90.5(2) . .
C25 O9 Gd3 123.4(5) . .
Co3 O9 Gd3 87.3(2) . .
Gd2 O9 Gd3 108.6(2) . .
O11 O10 N1 58.6(8) . .
O11 O10 O12 117.2(12) . 3_566
N1 O10 O12 58.8(7) . 3_566
O11 O10 Gd3 77.8(8) . .
N1 O10 Gd3 131.1(8) . .
O12 O10 Gd3 150.1(10) 3_566 .
O11 O10 Gd1 157.2(10) . 3_566
N1 O10 Gd1 132.1(7) . 3_566
O12 O10 Gd1 78.3(8) 3_566 3_566
Gd3 O10 Gd1 96.6(4) . 3_566
O10 O11 N1 63.6(8) . .
O10 O11 O12 124.5(13) . .
N1 O11 O12 61.1(8) . .
O10 O11 Gd3 75.7(8) . .
N1 O11 Gd3 133.6(8) . .
O12 O11 Gd3 153.9(11) . .
O10 O11 Gd2 152.3(11) . .
N1 O11 Gd2 130.7(7) . .
O12 O11 Gd2 73.1(8) . .
Gd3 O11 Gd2 95.8(4) . .
N1 O12 O11 57.7(8) . .
N1 O12 O10 60.0(8) . 3_566
O11 O12 O10 117.6(12) . 3_566
N1 O12 Gd2 133.3(7) . .
O11 O12 Gd2 79.3(8) . .
O10 O12 Gd2 158.3(10) 3_566 .
N1 O12 Gd1 129.0(7) . .
O11 O12 Gd1 153.0(11) . .
O10 O12 Gd1 73.7(7) 3_566 .
Gd2 O12 Gd1 97.4(4) . .
C15 O13 Co1 131.7(6) . 3_566
C15 O13 Gd3 122.0(6) . .
Co1 O13 Gd3 97.5(2) 3_566 .
C16 O14 Co3 129.9(6) . .
C16 O14 Gd3 122.2(6) . .
Co3 O14 Gd3 97.8(3) . .
N2 O15 Gd3 96.0(6) . .
N2 O16 Gd3 98.6(5) . .
N7 O18 Gd2 89.3(6) . .
N7 O19 Gd2 90.7(7) . .
C64 O21 Co3 118.9(5) . 3_566
C64 O21 Gd3 117.4(5) . 3_566
Co3 O21 Gd3 88.5(2) 3_566 3_566
C64 O21 Gd2 126.5(5) . 3_566
Co3 O21 Gd2 87.4(2) 3_566 3_566
Gd3 O21 Gd2 108.1(2) 3_566 3_566
N10 O22 Gd1 91.2(9) . .
N10 O23 Gd1 89.0(9) . .
O11 N1 O11 180.0(7) 3_566 .
O11 N1 O12 118.8(8) 3_566 .
O11 N1 O12 61.2(8) . .
O11 N1 O12 61.2(8) 3_566 3_566
O11 N1 O12 118.8(8) . 3_566
O12 N1 O12 180.0 . 3_566
O11 N1 O10 57.7(8) 3_566 3_566
O11 N1 O10 122.3(8) . 3_566
O12 N1 O10 61.2(8) . 3_566
O12 N1 O10 118.8(8) 3_566 3_566
O11 N1 O10 122.3(8) 3_566 .
O11 N1 O10 57.7(8) . .
O12 N1 O10 118.8(8) . .
O12 N1 O10 61.2(8) 3_566 .
O10 N1 O10 180.0(11) 3_566 .
O17 N2 O15 122.1(10) . .
O17 N2 O16 123.7(10) . .
O15 N2 O16 114.2(8) . .
O17 N2 Gd3 178.9(8) . .
O15 N2 Gd3 58.4(5) . .
O16 N2 Gd3 55.8(5) . .
C35 N3 Co3 163.5(9) . .
C37 N4 Co3 160.7(14) . .
C47 N5 Co2 172(2) . .
C49 N6 Co2 166.6(15) . .
O19 N7 O20 117.1(13) . .
O19 N7 O18 122.1(10) . .
O20 N7 O18 120.7(13) . .
O19 N7 Gd2 61.4(5) . .
O20 N7 Gd2 177.3(12) . .
O18 N7 Gd2 61.0(5) . .
C59 N8 Co1 167.5(9) . .
C61 N9 Co1 169.6(17) . .
O22 N10 O24 108.7(17) . .
O22 N10 O23 117.2(16) . .
O24 N10 O23 134(2) . .
O22 N10 Gd1 58.3(8) . .
O24 N10 Gd1 167.0(17) . .
O23 N10 Gd1 59.1(8) . .
C54 C1 O2 123.9(9) . .
C54 C1 C2 118.8(9) . .
O2 C1 C2 117.1(8) . .
C51 C2 O3 122.9(9) . .
C51 C2 C1 120.5(9) . .
O3 C2 C1 116.6(8) . .
O5 C3 C8 124.2(9) . .
O5 C3 C4 115.1(8) . .
C8 C3 C4 120.6(9) . .
O6 C4 C5 126.9(8) . .
O6 C4 C3 114.2(8) . .
C5 C4 C3 118.9(8) . .
C4 C5 C6 122.1(9) . .
C4 C5 H5 119.0 . .
C6 C5 H5 119.0 . .
C5 C6 C12 122.2(10) . .
C5 C6 C7 118.9(9) . .
C12 C6 C7 118.9(9) . .
C8 C7 C9 122.7(12) . .
C8 C7 C6 118.8(10) . .
C9 C7 C6 118.5(11) . .
C3 C8 C7 120.6(10) . .
C3 C8 H8 119.7 . .
C7 C8 H8 119.7 . .
C10 C9 C7 121.3(14) . .
C10 C9 H9 119.3 . .
C7 C9 H9 119.3 . .
C9 C10 C11 120.2(12) . .
C9 C10 H10 119.9 . .
C11 C10 H10 119.9 . .
C12 C11 C10 120.6(11) . .
C12 C11 H11 119.7 . .
C10 C11 H11 119.7 . .
C11 C12 C6 120.4(11) . .
C11 C12 H12 119.8 . .
C6 C12 H12 119.8 . .
O7 C13 C42 124.5(10) . .
O7 C13 C14 115.9(9) . .
C42 C13 C14 119.6(10) . .
C39 C14 O8 124.8(9) . .
C39 C14 C13 121.5(9) . .
O8 C14 C13 113.8(8) . .
C20 C15 O13 125.6(10) . .
C20 C15 C16 121.5(9) . .
O13 C15 C16 112.9(8) . .
O14 C16 C17 123.5(9) . .
O14 C16 C15 116.5(8) . .
C17 C16 C15 120.0(9) . .
C16 C17 C18 119.7(10) . .
C16 C17 H17 120.2 . .
C18 C17 H17 120.2 . .
C24 C18 C19 119.3(11) . .
C24 C18 C17 121.3(12) . .
C19 C18 C17 119.3(10) . .
C21 C19 C20 121.6(13) . .
C21 C19 C18 119.0(12) . .
C20 C19 C18 119.4(10) . .
C15 C20 C19 120.1(11) . .
C15 C20 H20 119.9 . .
C19 C20 H20 119.9 . .
C22 C21 C19 121.5(17) . .
C22 C21 H21 119.2 . .
C19 C21 H21 119.2 . .
C21 C22 C23 119.3(15) . .
C21 C22 H22 120.3 . .
C23 C22 H22 120.3 . .
C24 C23 C22 121.2(15) . .
C24 C23 H23 119.4 . .
C22 C23 H23 119.4 . .
C23 C24 C18 119.5(16) . .
C23 C24 H24 120.3 . .
C18 C24 H24 120.3 . .
C30 C25 O9 123.7(8) . .
C30 C25 C26 121.1(8) . .
O9 C25 C26 115.2(7) . .
C27 C26 O4 124.6(8) . .
C27 C26 C25 117.8(8) . .
O4 C26 C25 117.6(8) . .
C26 C27 C28 122.1(9) . .
C26 C27 H27 118.9 . .
C28 C27 H27 118.9 . .
C27 C28 C29 119.5(9) . .
C27 C28 C34 121.7(10) . .
C29 C28 C34 118.8(10) . .
C30 C29 C31 123.1(9) . .
C30 C29 C28 118.3(9) . .
C31 C29 C28 118.6(10) . .
C25 C30 C29 121.1(9) . .
C25 C30 H30 119.5 . .
C29 C30 H30 119.5 . .
C32 C31 C29 122.8(11) . .
C32 C31 H31 118.6 . .
C29 C31 H31 118.6 . .
C31 C32 C33 118.6(10) . .
C31 C32 H32 120.7 . .
C33 C32 H32 120.7 . .
C34 C33 C32 121.6(10) . .
C34 C33 H33 119.2 . .
C32 C33 H33 119.2 . .
C33 C34 C28 119.5(11) . .
C33 C34 H34 120.2 . .
C28 C34 H34 120.2 . .
N3 C35 C36 176.6(17) . .
C35 C36 H36A 109.5 . .
C35 C36 H36B 109.5 . .
H36A C36 H36B 109.5 . .
C35 C36 H36C 109.5 . .
H36A C36 H36C 109.5 . .
H36B C36 H36C 109.5 . .
N4 C37 C38 177(3) . .
C37 C38 H38A 109.5 . .
C37 C38 H38B 109.5 . .
H38A C38 H38B 109.5 . .
C37 C38 H38C 109.5 . .
H38A C38 H38C 109.5 . .
H38B C38 H38C 109.5 . .
C14 C39 C40 120.4(10) . .
C14 C39 H39 119.8 . .
C40 C39 H39 119.8 . .
C46 C40 C39 122.8(11) . .
C46 C40 C41 118.7(11) . .
C39 C40 C41 118.5(10) . .
C43 C41 C42 123.7(12) . .
C43 C41 C40 116.8(12) . .
C42 C41 C40 119.5(11) . .
C13 C42 C41 120.4(11) . .
C13 C42 H42 119.8 . .
C41 C42 H42 119.8 . .
C44 C43 C41 122.8(15) . .
C44 C43 H43 118.6 . .
C41 C43 H43 118.6 . .
C43 C44 C45 120.5(13) . .
C43 C44 H44 119.7 . .
C45 C44 H44 119.7 . .
C44 C45 C46 119.0(13) . .
C44 C45 H45 120.5 . .
C46 C45 H45 120.5 . .
C45 C46 C40 122.1(12) . .
C45 C46 H46 118.9 . .
C40 C46 H46 118.9 . .
N5 C47 C48 169(5) . .
C47 C48 H48A 109.5 . .
C47 C48 H48B 109.5 . .
H48A C48 H48B 109.5 . .
C47 C48 H48C 109.5 . .
H48A C48 H48C 109.5 . .
H48B C48 H48C 109.5 . .
N6 C49 C50 176(3) . .
C49 C50 H50A 109.5 . .
C49 C50 H50B 109.5 . .
H50A C50 H50B 109.5 . .
C49 C50 H50C 109.5 . .
H50A C50 H50C 109.5 . .
H50B C50 H50C 109.5 . .
C2 C51 C52 121.3(10) . .
C2 C51 H51 119.4 . .
C52 C51 H51 119.4 . .
C53 C52 C58 117.8(9) . .
C53 C52 C51 118.5(9) . .
C58 C52 C51 123.6(10) . .
C52 C53 C55 120.0(10) . .
C52 C53 C54 119.7(8) . .
C55 C53 C54 120.3(10) . .
C1 C54 C53 121.2(9) . .
C1 C54 H54 119.4 . .
C53 C54 H54 119.4 . .
C56 C55 C53 120.0(11) . .
C56 C55 H55 120.0 . .
C53 C55 H55 120.0 . .
C55 C56 C57 120.1(10) . .
C55 C56 H56 120.0 . .
C57 C56 H56 120.0 . .
C58 C57 C56 120.0(11) . .
C58 C57 H57 120.0 . .
C56 C57 H57 120.0 . .
C57 C58 C52 122.0(12) . .
C57 C58 H58 119.0 . .
C52 C58 H58 119.0 . .
N8 C59 C60 175.4(15) . .
C59 C60 H60A 109.5 . .
C59 C60 H60B 109.5 . .
H60A C60 H60B 109.5 . .
C59 C60 H60C 109.5 . .
H60A C60 H60C 109.5 . .
H60B C60 H60C 109.5 . .
N9 C61 C62 166(3) . .
C61 C62 H62A 109.5 . .
C61 C62 H62B 109.5 . .
H62A C62 H62B 109.5 . .
C61 C62 H62C 109.5 . .
H62A C62 H62C 109.5 . .
H62B C62 H62C 109.5 . .
O1 C63 C68 123.2(9) . .
O1 C63 C64 117.0(8) . .
C68 C63 C64 119.8(9) . .
C65 C64 O21 124.0(8) . .
C65 C64 C63 119.2(8) . .
O21 C64 C63 116.8(8) . .
C64 C65 C66 121.7(9) . .
C64 C65 H65 119.2 . .
C66 C65 H65 119.2 . .
C67 C66 C72 119.8(10) . .
C67 C66 C65 118.3(9) . .
C72 C66 C65 121.9(10) . .
C68 C67 C66 121.6(8) . .
C68 C67 C69 119.7(11) . .
C66 C67 C69 118.7(10) . .
C67 C68 C63 119.2(9) . .
C67 C68 H68 120.4 . .
C63 C68 H68 120.4 . .
C70 C69 C67 120.9(12) . .
C70 C69 H69 119.5 . .
C67 C69 H69 119.5 . .
C69 C70 C71 120.1(10) . .
C69 C70 H70 120.0 . .
C71 C70 H70 120.0 . .
C72 C71 C70 118.6(11) . .
C72 C71 H71 120.7 . .
C70 C71 H71 120.7 . .
C71 C72 C66 121.9(13) . .
C71 C72 H72 119.0 . .
C66 C72 H72 119.0 . .

loop_
_geom_bond_atom_site_label_1
_geom_bond_atom_site_label_2
_geom_bond_distance
_geom_bond_site_symmetry_2
Gd1 O6 2.349(6) .
Gd1 O5 2.355(7) .
Gd1 O2 2.424(6) .
Gd1 O3 2.434(7) .
Gd1 O4 2.456(6) .
Gd1 O22 2.457(8) .
Gd1 O23 2.478(8) .
Gd1 O1 2.485(7) .
Gd1 O10 2.647(13) 3_566
Gd1 O12 2.701(11) .
Gd1 N10 2.89(2) .
Gd1 Co2 3.2854(16) .
Gd2 O7 2.317(7) .
Gd2 O8 2.358(6) .
Gd2 O9 2.384(6) .
Gd2 O4 2.437(7) .
Gd2 O3 2.464(6) .
Gd2 O18 2.469(8) .
Gd2 O21 2.477(6) 3_566
Gd2 O19 2.479(8) .
Gd2 O12 2.607(12) .
Gd2 O11 2.677(13) .
Gd2 N7 2.823(11) .
Gd2 Co3 3.2705(13) .
Gd3 O14 2.327(6) .
Gd3 O13 2.354(6) .
Gd3 O21 2.404(6) 3_566
Gd3 O1 2.413(6) 3_566
Gd3 O16 2.440(7) .
Gd3 O2 2.465(6) 3_566
Gd3 O9 2.483(6) .
Gd3 O15 2.500(7) .
Gd3 O10 2.629(11) .
Gd3 O11 2.651(12) .
Gd3 N2 2.918(9) .
Gd3 Co3 3.2496(14) .
Co1 O6 1.966(6) .
Co1 O13 1.982(7) 3_566
Co1 N8 2.085(8) .
Co1 N9 2.097(9) .
Co1 O1 2.235(6) .
Co1 O2 2.252(6) .
Co1 Gd3 3.2689(13) 3_566
Co2 O7 1.948(7) .
Co2 O5 1.949(7) .
Co2 N5 2.064(10) .
Co2 N6 2.098(10) .
Co2 O4 2.273(7) .
Co2 O3 2.288(7) .
Co3 O14 1.973(6) .
Co3 O8 1.976(7) .
Co3 N3 2.106(8) .
Co3 N4 2.107(10) .
Co3 O9 2.218(6) .
Co3 O21 2.250(6) 3_566
O1 C63 1.370(11) .
O1 Gd3 2.413(6) 3_566
O2 C1 1.352(11) .
O2 Gd3 2.465(6) 3_566
O3 C2 1.357(11) .
O4 C26 1.357(11) .
O5 C3 1.342(12) .
O6 C4 1.342(11) .
O7 C13 1.338(12) .
O8 C14 1.359(11) .
O9 C25 1.397(10) .
O10 O11 1.207(18) .
O10 N1 1.279(12) .
O10 O12 1.293(17) 3_566
O10 Gd1 2.647(13) 3_566
O11 N1 1.219(13) .
O11 O12 1.264(17) .
O12 N1 1.262(12) .
O12 O10 1.293(17) 3_566
O13 C15 1.376(11) .
O13 Co1 1.982(7) 3_566
O14 C16 1.345(11) .
O15 N2 1.268(11) .
O16 N2 1.275(11) .
O17 N2 1.189(12) .
O18 N7 1.400(14) .
O19 N7 1.320(13) .
O20 N7 1.340(15) .
O21 C64 1.362(11) .
O21 Co3 2.250(6) 3_566
O21 Gd3 2.404(6) 3_566
O21 Gd2 2.477(6) 3_566
O22 N10 1.469(19) .
O23 N10 1.527(18) .
O24 N10 1.51(2) .
N1 O11 1.219(14) 3_566
N1 O12 1.262(12) 3_566
N1 O10 1.279(11) 3_566
N3 C35 1.073(13) .
N4 C37 1.09(2) .
N5 C47 1.03(4) .
N6 C49 1.13(2) .
N8 C59 1.099(13) .
N9 C61 1.08(2) .
C1 C54 1.351(13) .
C1 C2 1.454(13) .
C2 C51 1.348(14) .
C3 C8 1.370(14) .
C3 C4 1.436(13) .
C4 C5 1.359(13) .
C5 C6 1.408(13) .
C5 H5 0.9500 .
C6 C12 1.426(14) .
C6 C7 1.427(16) .
C7 C8 1.415(15) .
C7 C9 1.420(17) .
C8 H8 0.9500 .
C9 C10 1.367(18) .
C9 H9 0.9500 .
C10 C11 1.41(2) .
C10 H10 0.9500 .
C11 C12 1.375(16) .
C11 H11 0.9500 .
C12 H12 0.9500 .
C13 C42 1.373(15) .
C13 C14 1.422(13) .
C14 C39 1.355(14) .
C15 C20 1.353(14) .
C15 C16 1.425(14) .
C16 C17 1.370(13) .
C17 C18 1.436(14) .
C17 H17 0.9500 .
C18 C24 1.410(17) .
C18 C19 1.418(18) .
C19 C21 1.411(17) .
C19 C20 1.416(17) .
C20 H20 0.9500 .
C21 C22 1.34(2) .
C21 H21 0.9500 .
C22 C23 1.43(3) .
C22 H22 0.9500 .
C23 C24 1.37(2) .
C23 H23 0.9500 .
C24 H24 0.9500 .
C25 C30 1.357(12) .
C25 C26 1.445(12) .
C26 C27 1.343(14) .
C27 C28 1.403(14) .
C27 H27 0.9500 .
C28 C29 1.422(14) .
C28 C34 1.425(15) .
C29 C30 1.385(14) .
C29 C31 1.409(14) .
C30 H30 0.9500 .
C31 C32 1.335(16) .
C31 H31 0.9500 .
C32 C33 1.427(17) .
C32 H32 0.9500 .
C33 C34 1.365(16) .
C33 H33 0.9500 .
C34 H34 0.9500 .
C35 C36 1.48(2) .
C36 H36A 0.9800 .
C36 H36B 0.9800 .
C36 H36C 0.9800 .
C37 C38 1.50(3) .
C38 H38A 0.9800 .
C38 H38B 0.9800 .
C38 H38C 0.9800 .
C39 C40 1.422(15) .
C39 H39 0.9500 .
C40 C46 1.384(16) .
C40 C41 1.430(17) .
C41 C43 1.393(18) .
C41 C42 1.417(17) .
C42 H42 0.9500 .
C43 C44 1.35(2) .
C43 H43 0.9500 .
C44 C45 1.37(2) .
C44 H44 0.9500 .
C45 C46 1.377(18) .
C45 H45 0.9500 .
C46 H46 0.9500 .
C47 C48 1.59(4) .
C48 H48A 0.9800 .
C48 H48B 0.9800 .
C48 H48C 0.9800 .
C49 C50 1.49(3) .
C50 H50A 0.9800 .
C50 H50B 0.9800 .
C50 H50C 0.9800 .
C51 C52 1.419(14) .
C51 H51 0.9500 .
C52 C53 1.405(15) .
C52 C58 1.417(15) .
C53 C55 1.416(13) .
C53 C54 1.426(15) .
C54 H54 0.9500 .
C55 C56 1.386(16) .
C55 H55 0.9500 .
C56 C57 1.401(18) .
C56 H56 0.9500 .
C57 C58 1.363(16) .
C57 H57 0.9500 .
C58 H58 0.9500 .
C59 C60 1.467(19) .
C60 H60A 0.9800 .
C60 H60B 0.9800 .
C60 H60C 0.9800 .
C61 C62 1.60(3) .
C62 H62A 0.9800 .
C62 H62B 0.9800 .
C62 H62C 0.9800 .
C63 C68 1.401(12) .
C63 C64 1.446(13) .
C64 C65 1.359(13) .
C65 C66 1.422(13) .
C65 H65 0.9500 .
C66 C67 1.400(16) .
C66 C72 1.413(15) .
C67 C68 1.395(14) .
C67 C69 1.412(14) .
C68 H68 0.9500 .
C69 C70 1.393(18) .
C69 H69 0.9500 .
C70 C71 1.43(2) .
C70 H70 0.9500 .
C71 C72 1.371(17) .
C71 H71 0.9500 .
C72 H72 0.9500 .

loop_
_geom_torsion_atom_site_label_1
_geom_torsion_atom_site_label_2
_geom_torsion_atom_site_label_3
_geom_torsion_atom_site_label_4
_geom_torsion
_geom_torsion_site_symmetry_1
_geom_torsion_site_symmetry_4
O12 O10 O11 N1 4.5(12) 3_566 .
Gd3 O10 O11 N1 156.9(7) . .
Gd1 O10 O11 N1 -125(2) 3_566 .
N1 O10 O11 O12 4.9(13) . .
O12 O10 O11 O12 9(2) 3_566 .
Gd3 O10 O11 O12 161.8(15) . .
Gd1 O10 O11 O12 -120(2) 3_566 .
N1 O10 O11 Gd3 -156.9(7) . .
O12 O10 O11 Gd3 -152.4(13) 3_566 .
Gd1 O10 O11 Gd3 78(2) 3_566 .
N1 O10 O11 Gd2 128(2) . .
O12 O10 O11 Gd2 132.8(18) 3_566 .
Gd3 O10 O11 Gd2 -75(2) . .
Gd1 O10 O11 Gd2 3(4) 3_566 .
O10 O11 O12 N1 -5.0(13) . .
Gd3 O11 O12 N1 131(2) . .
Gd2 O11 O12 N1 -161.1(7) . .
O10 O11 O12 O10 -9(2) . 3_566
N1 O11 O12 O10 -4.4(11) . 3_566
Gd3 O11 O12 O10 127(2) . 3_566
Gd2 O11 O12 O10 -165.5(14) . 3_566
O10 O11 O12 Gd2 156.1(15) . .
N1 O11 O12 Gd2 161.1(7) . .
Gd3 O11 O12 Gd2 -67(2) . .
O10 O11 O12 Gd1 -119(2) . .
N1 O11 O12 Gd1 -114(2) . .
Gd3 O11 O12 Gd1 18(4) . .
Gd2 O11 O12 Gd1 85(2) . .
O10 O11 N1 O12 175.4(12) . .
Gd3 O11 N1 O12 -152.9(15) . .
Gd2 O11 N1 O12 24.1(9) . .
O10 O11 N1 O12 -4.6(12) . 3_566
O12 O11 N1 O12 180.002(2) . 3_566
Gd3 O11 N1 O12 27.1(15) . 3_566
Gd2 O11 N1 O12 -155.9(9) . 3_566
O10 O11 N1 O10 179.998(3) . 3_566
O12 O11 N1 O10 4.6(12) . 3_566
Gd3 O11 N1 O10 -148.3(9) . 3_566
Gd2 O11 N1 O10 28.7(14) . 3_566
O12 O11 N1 O10 -175.4(12) . .
Gd3 O11 N1 O10 31.7(9) . .
Gd2 O11 N1 O10 -151.3(14) . .
O11 O12 N1 O11 180.003(3) . 3_566
O10 O12 N1 O11 -4.5(12) 3_566 3_566
Gd2 O12 N1 O11 154.0(10) . 3_566
Gd1 O12 N1 O11 -32.3(14) . 3_566
O10 O12 N1 O11 175.5(12) 3_566 .
Gd2 O12 N1 O11 -26.0(10) . .
Gd1 O12 N1 O11 147.7(14) . .
O11 O12 N1 O10 -175.5(12) . 3_566
Gd2 O12 N1 O10 158.5(15) . 3_566
Gd1 O12 N1 O10 -27.9(9) . 3_566
O11 O12 N1 O10 4.5(12) . .
O10 O12 N1 O10 180.002(2) 3_566 .
Gd2 O12 N1 O10 -21.5(15) . .
Gd1 O12 N1 O10 152.1(9) . .
O11 O10 N1 O11 179.996(2) . 3_566
O12 O10 N1 O11 4.6(12) 3_566 3_566
Gd3 O10 N1 O11 149.3(9) . 3_566
Gd1 O10 N1 O11 -25.3(14) 3_566 3_566
O12 O10 N1 O11 -175.4(12) 3_566 .
Gd3 O10 N1 O11 -30.7(9) . .
Gd1 O10 N1 O11 154.7(14) 3_566 .
O11 O10 N1 O12 -4.6(12) . .
O12 O10 N1 O12 179.998(2) 3_566 .
Gd3 O10 N1 O12 -35.3(13) . .
Gd1 O10 N1 O12 150.1(10) 3_566 .
O11 O10 N1 O12 175.4(12) . 3_566
Gd3 O10 N1 O12 144.7(13) . 3_566
Gd1 O10 N1 O12 -29.9(10) 3_566 3_566
Gd3 O15 N2 O17 -178.9(9) . .
Gd3 O15 N2 O16 1.7(9) . .
Gd3 O16 N2 O17 178.9(9) . .
Gd3 O16 N2 O15 -1.8(9) . .
Gd2 O19 N7 O20 -177.5(13) . .
Gd2 O19 N7 O18 6.7(12) . .
Gd2 O18 N7 O19 -6.7(12) . .
Gd2 O18 N7 O20 177.6(13) . .
Gd1 O22 N10 O24 -179(2) . .
Gd1 O22 N10 O23 4.3(17) . .
Gd1 O23 N10 O22 -4.3(17) . .
Gd1 O23 N10 O24 180(3) . .
Co1 O2 C1 C54 53.2(11) . .
Gd1 O2 C1 C54 158.9(7) . .
Gd3 O2 C1 C54 -57.3(11) 3_566 .
Co1 O2 C1 C2 -121.6(7) . .
Gd1 O2 C1 C2 -15.9(9) . .
Gd3 O2 C1 C2 127.9(7) 3_566 .
Co2 O3 C2 C51 -54.1(11) . .
Gd1 O3 C2 C51 -158.7(8) . .
Gd2 O3 C2 C51 57.9(12) . .
Co2 O3 C2 C1 126.7(7) . .
Gd1 O3 C2 C1 22.1(10) . .
Gd2 O3 C2 C1 -121.3(7) . .
C54 C1 C2 C51 1.5(14) . .
O2 C1 C2 C51 176.6(8) . .
C54 C1 C2 O3 -179.3(8) . .
O2 C1 C2 O3 -4.2(12) . .
Co2 O5 C3 C8 51.5(15) . .
Gd1 O5 C3 C8 -171.7(9) . .
Co2 O5 C3 C4 -132.4(8) . .
Gd1 O5 C3 C4 4.4(12) . .
Co1 O6 C4 C5 -31.1(16) . .
Gd1 O6 C4 C5 173.9(8) . .
Co1 O6 C4 C3 149.0(7) . .
Gd1 O6 C4 C3 -6.0(12) . .
O5 C3 C4 O6 1.0(13) . .
C8 C3 C4 O6 177.2(10) . .
O5 C3 C4 C5 -179.0(9) . .
C8 C3 C4 C5 -2.7(16) . .
O6 C4 C5 C6 179.7(10) . .
C3 C4 C5 C6 -0.4(15) . .
C4 C5 C6 C12 -177.9(10) . .
C4 C5 C6 C7 2.9(16) . .
C5 C6 C7 C8 -2.2(17) . .
C12 C6 C7 C8 178.4(11) . .
C5 C6 C7 C9 176.8(12) . .
C12 C6 C7 C9 -2.5(18) . .
O5 C3 C8 C7 179.2(11) . .
C4 C3 C8 C7 3.3(19) . .
C9 C7 C8 C3 -179.8(13) . .
C6 C7 C8 C3 -0.8(19) . .
C8 C7 C9 C10 -180.0(15) . .
C6 C7 C9 C10 1(2) . .
C7 C9 C10 C11 0(3) . .
C9 C10 C11 C12 1(2) . .
C10 C11 C12 C6 -3(2) . .
C5 C6 C12 C11 -175.8(11) . .
C7 C6 C12 C11 3.5(17) . .
Co2 O7 C13 C42 28.1(17) . .
Gd2 O7 C13 C42 -173.7(10) . .
Co2 O7 C13 C14 -150.8(8) . .
Gd2 O7 C13 C14 7.4(13) . .
Co3 O8 C14 C39 -51.7(14) . .
Gd2 O8 C14 C39 172.2(8) . .
Co3 O8 C14 C13 126.8(8) . .
Gd2 O8 C14 C13 -9.3(11) . .
O7 C13 C14 C39 179.9(10) . .
C42 C13 C14 C39 0.9(17) . .
O7 C13 C14 O8 1.4(13) . .
C42 C13 C14 O8 -177.6(10) . .
Co1 O13 C15 C20 40.9(15) 3_566 .
Gd3 O13 C15 C20 -179.4(9) . .
Co1 O13 C15 C16 -138.5(7) 3_566 .
Gd3 O13 C15 C16 1.1(12) . .
Co3 O14 C16 C17 -44.8(15) . .
Gd3 O14 C16 C17 177.7(8) . .
Co3 O14 C16 C15 133.7(8) . .
Gd3 O14 C16 C15 -3.7(12) . .
C20 C15 C16 O14 -177.9(10) . .
O13 C15 C16 O14 1.6(13) . .
C20 C15 C16 C17 0.7(17) . .
O13 C15 C16 C17 -179.8(10) . .
O14 C16 C17 C18 176.6(10) . .
C15 C16 C17 C18 -1.9(17) . .
C16 C17 C18 C24 -177.8(13) . .
C16 C17 C18 C19 0.3(19) . .
C24 C18 C19 C21 3(2) . .
C17 C18 C19 C21 -175.5(15) . .
C24 C18 C19 C20 -179.3(14) . .
C17 C18 C19 C20 2(2) . .
O13 C15 C20 C19 -177.3(11) . .
C16 C15 C20 C19 2.2(18) . .
C21 C19 C20 C15 174.2(15) . .
C18 C19 C20 C15 -4(2) . .
C20 C19 C21 C22 -178(2) . .
C18 C19 C21 C22 0(3) . .
C19 C21 C22 C23 -1(4) . .
C21 C22 C23 C24 -2(4) . .
C22 C23 C24 C18 4(3) . .
C19 C18 C24 C23 -5(3) . .
C17 C18 C24 C23 173.3(17) . .
Co3 O9 C25 C30 51.4(11) . .
Gd2 O9 C25 C30 160.8(7) . .
Gd3 O9 C25 C30 -58.0(10) . .
Co3 O9 C25 C26 -130.1(7) . .
Gd2 O9 C25 C26 -20.7(9) . .
Gd3 O9 C25 C26 120.4(7) . .
Co2 O4 C26 C27 -60.3(12) . .
Gd2 O4 C26 C27 -163.4(8) . .
Gd1 O4 C26 C27 49.2(13) . .
Co2 O4 C26 C25 118.4(7) . .
Gd2 O4 C26 C25 15.2(11) . .
Gd1 O4 C26 C25 -132.1(7) . .
C30 C25 C26 C27 0.5(14) . .
O9 C25 C26 C27 -178.1(8) . .
C30 C25 C26 O4 -178.3(8) . .
O9 C25 C26 O4 3.2(12) . .
O4 C26 C27 C28 177.5(9) . .
C25 C26 C27 C28 -1.2(15) . .
C26 C27 C28 C29 0.3(16) . .
C26 C27 C28 C34 179.2(11) . .
C27 C28 C29 C30 1.3(14) . .
C34 C28 C29 C30 -177.6(10) . .
C27 C28 C29 C31 -179.3(10) . .
C34 C28 C29 C31 1.8(15) . .
O9 C25 C30 C29 179.6(8) . .
C26 C25 C30 C29 1.2(14) . .
C31 C29 C30 C25 178.6(9) . .
C28 C29 C30 C25 -2.1(14) . .
C30 C29 C31 C32 179.3(10) . .
C28 C29 C31 C32 0.0(16) . .
C29 C31 C32 C33 -1.0(16) . .
C31 C32 C33 C34 0.4(17) . .
C32 C33 C34 C28 1.4(18) . .
C27 C28 C34 C33 178.7(11) . .
C29 C28 C34 C33 -2.4(17) . .
O8 C14 C39 C40 -179.5(10) . .
C13 C14 C39 C40 2.1(17) . .
C14 C39 C40 C46 177.4(13) . .
C14 C39 C40 C41 -3.8(19) . .
C46 C40 C41 C43 1(2) . .
C39 C40 C41 C43 -177.5(15) . .
C46 C40 C41 C42 -178.6(15) . .
C39 C40 C41 C42 2(2) . .
O7 C13 C42 C41 178.9(13) . .
C14 C13 C42 C41 -2(2) . .
C43 C41 C42 C13 -179.5(17) . .
C40 C41 C42 C13 0(2) . .
C42 C41 C43 C44 177(2) . .
C40 C41 C43 C44 -3(3) . .
C41 C43 C44 C45 3(3) . .
C43 C44 C45 C46 -2(3) . .
C44 C45 C46 C40 1(3) . .
C39 C40 C46 C45 178.4(15) . .
C41 C40 C46 C45 0(2) . .
O3 C2 C51 C52 179.8(9) . .
C1 C2 C51 C52 -1.0(15) . .
C2 C51 C52 C53 0.1(15) . .
C2 C51 C52 C58 178.5(10) . .
C58 C52 C53 C55 3.5(14) . .
C51 C52 C53 C55 -178.1(9) . .
C58 C52 C53 C54 -178.1(9) . .
C51 C52 C53 C54 0.4(14) . .
O2 C1 C54 C53 -175.7(8) . .
C2 C1 C54 C53 -1.0(13) . .
C52 C53 C54 C1 0.1(14) . .
C55 C53 C54 C1 178.6(9) . .
C52 C53 C55 C56 -3.2(15) . .
C54 C53 C55 C56 178.3(9) . .
C53 C55 C56 C57 1.9(15) . .
C55 C56 C57 C58 -0.9(16) . .
C56 C57 C58 C52 1.2(16) . .
C53 C52 C58 C57 -2.5(15) . .
C51 C52 C58 C57 179.1(10) . .
Co1 N9 C61 C62 -13(18) . .
Co1 O1 C63 C68 52.6(11) . .
Gd3 O1 C63 C68 160.6(7) 3_566 .
Gd1 O1 C63 C68 -62.1(10) . .
Co1 O1 C63 C64 -127.5(7) . .
Gd3 O1 C63 C64 -19.5(9) 3_566 .
Gd1 O1 C63 C64 117.8(7) . .
Co3 O21 C64 C65 -60.5(10) 3_566 .
Gd3 O21 C64 C65 -165.2(7) 3_566 .
Gd2 O21 C64 C65 49.6(11) 3_566 .
Co3 O21 C64 C63 118.8(7) 3_566 .
Gd3 O21 C64 C63 14.1(9) 3_566 .
Gd2 O21 C64 C63 -131.1(6) 3_566 .
O1 C63 C64 C65 -176.9(8) . .
C68 C63 C64 C65 3.0(13) . .
O1 C63 C64 O21 3.7(11) . .
C68 C63 C64 O21 -176.3(8) . .
O21 C64 C65 C66 178.7(8) . .
C63 C64 C65 C66 -0.5(13) . .
C64 C65 C66 C67 -2.6(14) . .
C64 C65 C66 C72 178.7(9) . .
C72 C66 C67 C68 -177.9(10) . .
C65 C66 C67 C68 3.4(14) . .
C72 C66 C67 C69 1.4(15) . .
C65 C66 C67 C69 -177.4(10) . .
C66 C67 C68 C63 -1.0(15) . .
C69 C67 C68 C63 179.8(10) . .
O1 C63 C68 C67 177.7(9) . .
C64 C63 C68 C67 -2.2(14) . .
C68 C67 C69 C70 179.8(11) . .
C66 C67 C69 C70 0.6(16) . .
C67 C69 C70 C71 -1.8(18) . .
C69 C70 C71 C72 1.0(17) . .
C70 C71 C72 C66 0.9(16) . .
C67 C66 C72 C71 -2.1(15) . .
C65 C66 C72 C71 176.6(10) . .
